data_4332948
loop_
_publ_author_name
'Han, Mi-Kyung'
'Wu, Ya-Qiao'
'Kramer, Matthew'
'Vatovez, Benjamin'
'Grandjean, Fernande'
'Long, Gary J.'
'Miller, Gordon J.'

_publ_section_title
;
 Superstructure in RE2-xFe4Si14-y(RE = Y, Gd--Lu) Characterized by
 Diffraction, Electron Microscopy, and M\"ossbauer Spectroscopy
;
_journal_issue 26
_journal_name_full 'Inorganic Chemistry'
_journal_page_first 10503
_journal_page_last 10519
_journal_paper_doi 10.1021/ic061117c
_journal_volume 45
_journal_year 2006
_chemical_formula_sum 'Fe4 Si9.9 Yb1.2'
_chemical_formula_weight 709.14
_space_group_IT_number 194
_symmetry_cell_setting hexagonal
_symmetry_space_group_name_Hall '-P 6c 2c'
_symmetry_space_group_name_H-M 'P 63/m m c'
_atom_sites_solution_hydrogens geom
_atom_sites_solution_primary direct
_atom_sites_solution_secondary difmap
_audit_creation_method SHELXL-97
_cell_angle_alpha 90.00
_cell_angle_beta 90.00
_cell_angle_gamma 120.00
_cell_formula_units_Z 1
_cell_length_a 3.9493(6)
_cell_length_b 3.9493(6)
_cell_length_c 15.327(3)
_cell_measurement_temperature 293(2)
_cell_volume 207.03(6)
_computing_cell_refinement 'Bruker XSCANS'
_computing_data_collection 'Bruker XSCANS'
_computing_data_reduction 'Bruker SHELXTL'
_computing_molecular_graphics 'Bruker SHELXTL'
_computing_publication_material 'Bruker SHELXTL'
_computing_structure_refinement 'SHELXL-97 (Sheldrick, 1997)'
_computing_structure_solution 'SHELXS-97 (Sheldrick, 1990)'
_diffrn_ambient_temperature 293(2)
_diffrn_measured_fraction_theta_full 1.000
_diffrn_measured_fraction_theta_max 0.992
_diffrn_measurement_device_type 'Bruker P4'
_diffrn_measurement_method '\w scans'
_diffrn_radiation_monochromator graphite
_diffrn_radiation_source 'fine-focus sealed tube'
_diffrn_radiation_type MoK\a
_diffrn_radiation_wavelength 0.71073
_diffrn_reflns_av_R_equivalents 0.0354
_diffrn_reflns_av_sigmaI/netI 0.0136
_diffrn_reflns_limit_h_max 5
_diffrn_reflns_limit_h_min -5
_diffrn_reflns_limit_k_max 5
_diffrn_reflns_limit_k_min -5
_diffrn_reflns_limit_l_max 19
_diffrn_reflns_limit_l_min -19
_diffrn_reflns_number 1557
_diffrn_reflns_theta_full 25.00
_diffrn_reflns_theta_max 27.87
_diffrn_reflns_theta_min 2.66
_exptl_absorpt_coefficient_mu 21.615
_exptl_absorpt_correction_type none
_exptl_crystal_colour metallic
_exptl_crystal_density_diffrn 5.688
_exptl_crystal_density_method 'not measured'
_exptl_crystal_F_000 327
_exptl_crystal_size_max 0.04
_exptl_crystal_size_mid 0.04
_exptl_crystal_size_min 0.03
_refine_diff_density_max 2.659
_refine_diff_density_min -0.811
_refine_diff_density_rms 0.160
_refine_ls_extinction_coef 0.020(3)
_refine_ls_extinction_expression Fc^*^=kFc[1+0.001xFc^2^\l^3^/sin(2\q)]^-1/4^
_refine_ls_extinction_method SHELXL
_refine_ls_goodness_of_fit_ref 1.154
_refine_ls_hydrogen_treatment mixed
_refine_ls_matrix_type full
_refine_ls_number_parameters 19
_refine_ls_number_reflns 127
_refine_ls_number_restraints 0
_refine_ls_restrained_S_all 1.154
_refine_ls_R_factor_all 0.0189
_refine_ls_R_factor_gt 0.0188
_refine_ls_shift/su_max 0.001
_refine_ls_shift/su_mean 0.000
_refine_ls_structure_factor_coef Fsqd
_refine_ls_weighting_details 'calc w=1/[\s^2^(Fo^2^)+(0.0260P)^2^+0.8675P] where P=(Fo^2^+2Fc^2^)/3'
_refine_ls_weighting_scheme calc
_refine_ls_wR_factor_gt 0.0487
_refine_ls_wR_factor_ref 0.0487
_reflns_number_gt 125
_reflns_number_total 127
_reflns_threshold_expression >2sigma(I)
_cod_data_source_file ic061117csup8.cif
_cod_data_source_block p63mmc
_cod_depositor_comments
;
The following automatic conversions were performed:

'_symmetry_cell_setting' value 'Hexagonal' changed to 'hexagonal'
according to /home/saulius/struct/CIF-dictionaries/cif_core.dic
dictionary named 'cif_core.dic' version 2.4.2 from 2011-04-26.

Automatic conversion script
Id: cif_fix_values 1891 2012-01-12 08:04:46Z andrius 
;
_cod_original_sg_symbol_H-M P6(3)/mmc
_cod_original_formula_sum 'Fe4 Si9.90 Yb1.20'
_cod_database_code 4332948

loop_
_symmetry_equiv_pos_as_xyz
'x, y, z'
'-y, x-y, z'
'-x+y, -x, z'
'-x, -y, z+1/2'
'y, -x+y, z+1/2'
'x-y, x, z+1/2'
'y, x, -z'
'x-y, -y, -z'
'-x, -x+y, -z'
'-y, -x, -z+1/2'
'-x+y, y, -z+1/2'
'x, x-y, -z+1/2'
'-x, -y, -z'
'y, -x+y, -z'
'x-y, x, -z'
'x, y, -z-1/2'
'-y, x-y, -z-1/2'
'-x+y, -x, -z-1/2'
'-y, -x, z'
'-x+y, y, z'
'x, x-y, z'
'y, x, z-1/2'
'x-y, -y, z-1/2'
'-x, -x+y, z-1/2'

loop_
_atom_site_label
_atom_site_type_symbol
_atom_site_fract_x
_atom_site_fract_y
_atom_site_fract_z
_atom_site_U_iso_or_equiv
_atom_site_adp_type
_atom_site_occupancy
_atom_site_symmetry_multiplicity
_atom_site_calc_flag
_atom_site_refinement_flags
Yb1 Yb 0.6667 0.3333 0.7500 0.0066(3) Uani 0.535(3) 12 d SP
Fe2 Fe 0.3333 0.6667 0.60715(7) 0.0062(4) Uani 1 6 d S
Si3 Si 0.6667 0.3333 0.54545(14) 0.0067(5) Uani 1 6 d S
Si4 Si 1.0000 0.0000 0.63189(12) 0.0078(5) Uani 1 6 d S
Si5 Si 0.0617(16) 0.5309(8) 0.7500 0.0157(16) Uani 0.319(7) 4 d SP

loop_
_atom_site_aniso_label
_atom_site_aniso_U_11
_atom_site_aniso_U_22
_atom_site_aniso_U_33
_atom_site_aniso_U_23
_atom_site_aniso_U_13
_atom_site_aniso_U_12
Yb1 0.0066(4) 0.0066(4) 0.0067(4) 0.000 0.000 0.00331(18)
Fe2 0.0060(4) 0.0060(4) 0.0067(5) 0.000 0.000 0.0030(2)
Si3 0.0064(6) 0.0064(6) 0.0074(9) 0.000 0.000 0.0032(3)
Si4 0.0071(6) 0.0071(6) 0.0092(9) 0.000 0.000 0.0036(3)
Si5 0.021(3) 0.018(2) 0.009(2) 0.000 0.000 0.0107(16)

loop_
_atom_type_symbol
_atom_type_description
_atom_type_scat_dispersion_real
_atom_type_scat_dispersion_imag
_atom_type_scat_source
Si Si 0.0817 0.0704 'International Tables Vol C Tables 4.2.6.8 and 6.1.1.4'
Fe Fe 0.3463 0.8444 'International Tables Vol C Tables 4.2.6.8 and 6.1.1.4'
Yb Yb -0.3850 5.5486 'International Tables Vol C Tables 4.2.6.8 and 6.1.1.4'

loop_
_geom_angle_atom_site_label_1
_geom_angle_atom_site_label_2
_geom_angle_atom_site_label_3
_geom_angle
_geom_angle_site_symmetry_1
_geom_angle_site_symmetry_3
Si5 Yb1 Si5 120.000(2) 3 1_655
Si5 Yb1 Si5 120.000(1) 3 2_665
Si5 Yb1 Si5 120.000(1) 1_655 2_665
Si5 Yb1 Si5 136.34(8) 3 3_665
Si5 Yb1 Si5 16.34(7) 1_655 3_665
Si5 Yb1 Si5 103.66(8) 2_665 3_665
Si5 Yb1 Si5 16.34(8) 3 2_655
Si5 Yb1 Si5 103.66(7) 1_655 2_655
Si5 Yb1 Si5 136.34(8) 2_665 2_655
Si5 Yb1 Si5 120.000(1) 3_665 2_655
Si5 Yb1 Si5 16.34(7) 3 1_545
Si5 Yb1 Si5 136.34(8) 1_655 1_545
Si5 Yb1 Si5 103.66(8) 2_665 1_545
Si5 Yb1 Si5 152.67(15) 3_665 1_545
Si5 Yb1 Si5 32.67(15) 2_655 1_545
Si5 Yb1 Si5 103.66(7) 3 2_765
Si5 Yb1 Si5 16.34(8) 1_655 2_765
Si5 Yb1 Si5 136.34(8) 2_665 2_765
Si5 Yb1 Si5 32.67(15) 3_665 2_765
Si5 Yb1 Si5 87.33(15) 2_655 2_765
Si5 Yb1 Si5 120.000(1) 1_545 2_765
Si5 Yb1 Si5 103.66(8) 3 .
Si5 Yb1 Si5 136.34(8) 1_655 .
Si5 Yb1 Si5 16.34(8) 2_665 .
Si5 Yb1 Si5 120.000(4) 3_665 .
Si5 Yb1 Si5 120.000(5) 2_655 .
Si5 Yb1 Si5 87.33(16) 1_545 .
Si5 Yb1 Si5 152.67(16) 2_765 .
Si5 Yb1 Si5 136.34(8) 3 3_565
Si5 Yb1 Si5 103.66(8) 1_655 3_565
Si5 Yb1 Si5 16.34(8) 2_665 3_565
Si5 Yb1 Si5 87.33(15) 3_665 3_565
Si5 Yb1 Si5 152.67(16) 2_655 3_565
Si5 Yb1 Si5 120.000(5) 1_545 3_565
Si5 Yb1 Si5 120.000(5) 2_765 3_565
Si5 Yb1 Si5 32.67(15) . 3_565
Si5 Yb1 Si4 141.55(3) 3 16_567
Si5 Yb1 Si4 66.946(10) 1_655 16_567
Si5 Yb1 Si4 66.946(10) 2_665 16_567
Si5 Yb1 Si4 55.49(5) 3_665 16_567
Si5 Yb1 Si4 138.73(4) 2_655 16_567
Si5 Yb1 Si4 138.73(4) 1_545 16_567
Si5 Yb1 Si4 79.34(6) 2_765 16_567
Si5 Yb1 Si4 79.34(6) . 16_567
Si5 Yb1 Si4 55.49(5) 3_565 16_567
Si5 Yb1 Si4 66.946(10) 3 1_455
Si5 Yb1 Si4 141.55(3) 1_655 1_455
Si5 Yb1 Si4 66.946(10) 2_665 1_455
Si5 Yb1 Si4 138.73(4) 3_665 1_455
Si5 Yb1 Si4 79.34(6) 2_655 1_455
Si5 Yb1 Si4 55.49(5) 1_545 1_455
Si5 Yb1 Si4 138.73(4) 2_765 1_455
Si5 Yb1 Si4 55.49(5) . 1_455
Si5 Yb1 Si4 79.34(6) 3_565 1_455
Si4 Yb1 Si4 133.89(2) 16_567 1_455
Si5 Yb1 Si4 66.946(10) 3 .
Si5 Yb1 Si4 66.946(10) 1_655 .
Si5 Yb1 Si4 141.55(3) 2_665 .
Si5 Yb1 Si4 79.34(6) 3_665 .
Si5 Yb1 Si4 55.49(5) 2_655 .
Si5 Yb1 Si4 79.34(6) 1_545 .
Si5 Yb1 Si4 55.49(5) 2_765 .
Si5 Yb1 Si4 138.73(4) . .
Si5 Yb1 Si4 138.73(4) 3_565 .
Si4 Yb1 Si4 133.89(2) 16_567 .
Si4 Yb1 Si4 85.42(4) 1_455 .
Si4 Fe2 Si4 117.36(3) 1_465 1_565
Si4 Fe2 Si4 117.36(3) 1_465 1_455
Si4 Fe2 Si4 117.36(3) 1_565 1_455
Si4 Fe2 Si3 99.44(5) 1_465 13_666
Si4 Fe2 Si3 99.44(5) 1_565 13_666
Si4 Fe2 Si3 99.44(5) 1_455 13_666
Si4 Fe2 Si5 69.90(7) 1_465 3_565
Si4 Fe2 Si5 69.90(7) 1_565 3_565
Si4 Fe2 Si5 103.55(14) 1_455 3_565
Si3 Fe2 Si5 157.01(13) 13_666 3_565
Si4 Fe2 Si5 69.90(7) 1_465 .
Si4 Fe2 Si5 103.55(14) 1_565 .
Si4 Fe2 Si5 69.90(7) 1_455 .
Si3 Fe2 Si5 157.01(13) 13_666 .
Si5 Fe2 Si5 39.5(2) 3_565 .
Si4 Fe2 Si5 103.55(13) 1_465 2_665
Si4 Fe2 Si5 69.90(7) 1_565 2_665
Si4 Fe2 Si5 69.90(7) 1_455 2_665
Si3 Fe2 Si5 157.01(12) 13_666 2_665
Si5 Fe2 Si5 39.5(2) 3_565 2_665
Si5 Fe2 Si5 39.5(2) . 2_665
Si4 Fe2 Si3 66.88(3) 1_465 1_455
Si4 Fe2 Si3 166.92(8) 1_565 1_455
Si4 Fe2 Si3 66.88(3) 1_455 1_455
Si3 Fe2 Si3 67.47(5) 13_666 1_455
Si5 Fe2 Si3 122.21(6) 3_565 1_455
Si5 Fe2 Si3 89.54(13) . 1_455
Si5 Fe2 Si3 122.21(6) 2_665 1_455
Si4 Fe2 Si3 66.88(3) 1_465 1_565
Si4 Fe2 Si3 66.88(3) 1_565 1_565
Si4 Fe2 Si3 166.92(8) 1_455 1_565
Si3 Fe2 Si3 67.47(5) 13_666 1_565
Si5 Fe2 Si3 89.54(13) 3_565 1_565
Si5 Fe2 Si3 122.21(6) . 1_565
Si5 Fe2 Si3 122.21(6) 2_665 1_565
Si3 Fe2 Si3 106.25(5) 1_455 1_565
Si4 Fe2 Si3 166.92(8) 1_465 .
Si4 Fe2 Si3 66.88(3) 1_565 .
Si4 Fe2 Si3 66.88(3) 1_455 .
Si3 Fe2 Si3 67.47(5) 13_666 .
Si5 Fe2 Si3 122.21(6) 3_565 .
Si5 Fe2 Si3 122.21(6) . .
Si5 Fe2 Si3 89.54(13) 2_665 .
Si3 Fe2 Si3 106.25(6) 1_455 .
Si3 Fe2 Si3 106.25(6) 1_565 .
Si4 Fe2 Yb1 62.00(3) 1_465 1_565
Si4 Fe2 Yb1 62.00(3) 1_565 1_565
Si4 Fe2 Yb1 126.72(6) 1_455 1_565
Si3 Fe2 Yb1 133.838(15) 13_666 1_565
Si5 Fe2 Yb1 23.17(12) 3_565 1_565
Si5 Fe2 Yb1 60.22(9) . 1_565
Si5 Fe2 Yb1 60.22(9) 2_665 1_565
Si3 Fe2 Yb1 126.76(3) 1_455 1_565
Si3 Fe2 Yb1 66.37(5) 1_565 1_565
Si3 Fe2 Yb1 126.76(3) . 1_565
Si4 Fe2 Yb1 62.00(3) 1_465 1_455
Si4 Fe2 Yb1 126.72(6) 1_565 1_455
Si4 Fe2 Yb1 62.00(3) 1_455 1_455
Si3 Fe2 Yb1 133.838(15) 13_666 1_455
Si5 Fe2 Yb1 60.22(9) 3_565 1_455
Si5 Fe2 Yb1 23.17(12) . 1_455
Si5 Fe2 Yb1 60.22(9) 2_665 1_455
Si3 Fe2 Yb1 66.37(5) 1_455 1_455
Si3 Fe2 Yb1 126.76(3) 1_565 1_455
Si3 Fe2 Yb1 126.76(3) . 1_455
Yb1 Fe2 Yb1 77.32(2) 1_565 1_455
Fe2 Si3 Fe2 112.53(5) 13_666 1_655
Fe2 Si3 Fe2 112.53(5) 13_666 1_545
Fe2 Si3 Fe2 106.25(5) 1_655 1_545
Fe2 Si3 Fe2 112.53(5) 13_666 .
Fe2 Si3 Fe2 106.25(5) 1_655 .
Fe2 Si3 Fe2 106.25(5) 1_545 .
Fe2 Si3 Si4 120.16(5) 13_666 .
Fe2 Si3 Si4 53.71(2) 1_655 .
Fe2 Si3 Si4 53.71(2) 1_545 .
Fe2 Si3 Si4 127.31(9) . .
Fe2 Si3 Si4 120.16(5) 13_666 1_565
Fe2 Si3 Si4 53.71(2) 1_655 1_565
Fe2 Si3 Si4 127.31(9) 1_545 1_565
Fe2 Si3 Si4 53.71(2) . 1_565
Si4 Si3 Si4 96.97(7) . 1_565
Fe2 Si3 Si4 120.16(5) 13_666 1_455
Fe2 Si3 Si4 127.31(9) 1_655 1_455
Fe2 Si3 Si4 53.71(2) 1_545 1_455
Fe2 Si3 Si4 53.71(2) . 1_455
Si4 Si3 Si4 96.97(7) . 1_455
Si4 Si3 Si4 96.97(7) 1_565 1_455
Fe2 Si3 Si3 58.57(8) 13_666 13_656
Fe2 Si3 Si3 126.432(13) 1_655 13_656
Fe2 Si3 Si3 53.95(4) 1_545 13_656
Fe2 Si3 Si3 126.432(13) . 13_656
Si4 Si3 Si3 83.86(4) . 13_656
Si4 Si3 Si3 178.74(12) 1_565 13_656
Si4 Si3 Si3 83.86(4) 1_455 13_656
Fe2 Si3 Si3 58.57(8) 13_666 13_766
Fe2 Si3 Si3 53.95(4) 1_655 13_766
Fe2 Si3 Si3 126.432(13) 1_545 13_766
Fe2 Si3 Si3 126.432(13) . 13_766
Si4 Si3 Si3 83.86(4) . 13_766
Si4 Si3 Si3 83.86(4) 1_565 13_766
Si4 Si3 Si3 178.74(12) 1_455 13_766
Si3 Si3 Si3 95.29(10) 13_656 13_766
Fe2 Si3 Si3 58.57(8) 13_666 13_666
Fe2 Si3 Si3 126.432(13) 1_655 13_666
Fe2 Si3 Si3 126.432(13) 1_545 13_666
Fe2 Si3 Si3 53.95(4) . 13_666
Si4 Si3 Si3 178.74(12) . 13_666
Si4 Si3 Si3 83.86(4) 1_565 13_666
Si4 Si3 Si3 83.86(4) 1_455 13_666
Si3 Si3 Si3 95.29(10) 13_656 13_666
Si3 Si3 Si3 95.29(10) 13_766 13_666
Fe2 Si3 Yb1 180.0 13_666 .
Fe2 Si3 Yb1 67.47(5) 1_655 .
Fe2 Si3 Yb1 67.47(5) 1_545 .
Fe2 Si3 Yb1 67.47(5) . .
Si4 Si3 Yb1 59.84(5) . .
Si4 Si3 Yb1 59.84(5) 1_565 .
Si4 Si3 Yb1 59.84(5) 1_455 .
Si3 Si3 Yb1 121.43(8) 13_656 .
Si3 Si3 Yb1 121.43(8) 13_766 .
Si3 Si3 Yb1 121.43(8) 13_666 .
Fe2 Si4 Fe2 117.36(3) 1_645 1_545
Fe2 Si4 Fe2 117.36(3) 1_645 1_655
Fe2 Si4 Fe2 117.36(3) 1_545 1_655
Fe2 Si4 Si3 140.40(9) 1_645 .
Fe2 Si4 Si3 59.41(2) 1_545 .
Fe2 Si4 Si3 59.41(2) 1_655 .
Fe2 Si4 Si3 59.41(2) 1_645 1_545
Fe2 Si4 Si3 59.41(2) 1_545 1_545
Fe2 Si4 Si3 140.40(9) 1_655 1_545
Si3 Si4 Si3 96.97(7) . 1_545
Fe2 Si4 Si3 59.41(2) 1_645 1_655
Fe2 Si4 Si3 140.40(9) 1_545 1_655
Fe2 Si4 Si3 59.41(2) 1_655 1_655
Si3 Si4 Si3 96.97(7) . 1_655
Si3 Si4 Si3 96.97(7) 1_545 1_655
Fe2 Si4 Si5 134.39(11) 1_645 1_655
Fe2 Si4 Si5 100.84(12) 1_545 1_655
Fe2 Si4 Si5 56.22(7) 1_655 1_655
Si3 Si4 Si5 79.76(6) . 1_655
Si3 Si4 Si5 157.32(12) 1_545 1_655
Si3 Si4 Si5 105.70(11) 1_655 1_655
Fe2 Si4 Si5 56.22(7) 1_645 3_655
Fe2 Si4 Si5 134.39(11) 1_545 3_655
Fe2 Si4 Si5 100.84(12) 1_655 3_655
Si3 Si4 Si5 157.32(12) . 3_655
Si3 Si4 Si5 105.70(11) 1_545 3_655
Si3 Si4 Si5 79.76(7) 1_655 3_655
Si5 Si4 Si5 79.59(5) 1_655 3_655
Fe2 Si4 Si5 100.84(12) 1_645 2_765
Fe2 Si4 Si5 134.39(10) 1_545 2_765
Fe2 Si4 Si5 56.22(7) 1_655 2_765
Si3 Si4 Si5 105.70(11) . 2_765
Si3 Si4 Si5 157.32(12) 1_545 2_765
Si3 Si4 Si5 79.76(7) 1_655 2_765
Si5 Si4 Si5 34.8(2) 1_655 2_765
Si5 Si4 Si5 51.6(2) 3_655 2_765
Fe2 Si4 Si5 100.84(12) 1_645 2_655
Fe2 Si4 Si5 56.22(7) 1_545 2_655
Fe2 Si4 Si5 134.39(10) 1_655 2_655
Si3 Si4 Si5 105.70(11) . 2_655
Si3 Si4 Si5 79.76(7) 1_545 2_655
Si3 Si4 Si5 157.32(12) 1_655 2_655
Si5 Si4 Si5 79.59(5) 1_655 2_655
Si5 Si4 Si5 79.59(5) 3_655 2_655
Si5 Si4 Si5 94.59(6) 2_765 2_655
Fe2 Si4 Si5 134.39(11) 1_645 3
Fe2 Si4 Si5 56.22(7) 1_545 3
Fe2 Si4 Si5 100.84(12) 1_655 3
Si3 Si4 Si5 79.76(6) . 3
Si3 Si4 Si5 105.70(11) 1_545 3
Si3 Si4 Si5 157.32(12) 1_655 3
Si5 Si4 Si5 51.6(2) 1_655 3
Si5 Si4 Si5 94.59(6) 3_655 3
Si5 Si4 Si5 79.59(5) 2_765 3
Si5 Si4 Si5 34.8(2) 2_655 3
Fe2 Si4 Si5 56.22(7) 1_645 1_645
Fe2 Si4 Si5 100.84(12) 1_545 1_645
Fe2 Si4 Si5 134.39(11) 1_655 1_645
Si3 Si4 Si5 157.32(12) . 1_645
Si3 Si4 Si5 79.76(7) 1_545 1_645
Si3 Si4 Si5 105.70(11) 1_655 1_645
Si5 Si4 Si5 94.59(6) 1_655 1_645
Si5 Si4 Si5 34.8(2) 3_655 1_645
Si5 Si4 Si5 79.59(5) 2_765 1_645
Si5 Si4 Si5 51.6(2) 2_655 1_645
Si5 Si4 Si5 79.59(5) 3 1_645
Yb1 Si5 Si5 150.000(1) 1_455 3_565
Yb1 Si5 Si5 150.0 1_455 2_665
Si5 Si5 Si5 60.0 3_565 2_665
Yb1 Si5 Si5 30.000(1) 1_455 3_455
Si5 Si5 Si5 180.0 3_565 3_455
Si5 Si5 Si5 120.000(2) 2_665 3_455
Yb1 Si5 Si5 30.0 1_455 2_565
Si5 Si5 Si5 120.0 3_565 2_565
Si5 Si5 Si5 180.0(3) 2_665 2_565
Si5 Si5 Si5 60.0 3_455 2_565
Yb1 Si5 Fe2 112.99(12) 1_455 16_557
Si5 Si5 Fe2 70.23(10) 3_565 16_557
Si5 Si5 Fe2 70.23(10) 2_665 16_557
Si5 Si5 Fe2 109.77(10) 3_455 16_557
Si5 Si5 Fe2 109.77(10) 2_565 16_557
Yb1 Si5 Fe2 112.99(12) 1_455 .
Si5 Si5 Fe2 70.23(10) 3_565 .
Si5 Si5 Fe2 70.23(10) 2_665 .
Si5 Si5 Fe2 109.77(10) 3_455 .
Si5 Si5 Fe2 109.77(10) 2_565 .
Fe2 Si5 Fe2 134.0(2) 16_557 .
Yb1 Si5 Si4 85.49(12) 1_455 1_455
Si5 Si5 Si4 115.81(11) 3_565 1_455
Si5 Si5 Si4 72.58(11) 2_665 1_455
Si5 Si5 Si4 64.19(11) 3_455 1_455
Si5 Si5 Si4 107.42(11) 2_565 1_455
Fe2 Si5 Si4 130.60(9) 16_557 1_455
Fe2 Si5 Si4 53.88(3) . 1_455
Yb1 Si5 Si4 85.49(12) 1_455 16_457
Si5 Si5 Si4 115.81(11) 3_565 16_457
Si5 Si5 Si4 72.58(11) 2_665 16_457
Si5 Si5 Si4 64.19(11) 3_455 16_457
Si5 Si5 Si4 107.42(11) 2_565 16_457
Fe2 Si5 Si4 53.88(3) 16_557 16_457
Fe2 Si5 Si4 130.60(9) . 16_457
Si4 Si5 Si4 84.70(6) 1_455 16_457
Yb1 Si5 Si4 85.49(12) 1_455 16_467
Si5 Si5 Si4 72.58(11) 3_565 16_467
Si5 Si5 Si4 115.81(11) 2_665 16_467
Si5 Si5 Si4 107.42(11) 3_455 16_467
Si5 Si5 Si4 64.19(11) 2_565 16_467
Fe2 Si5 Si4 53.88(3) 16_557 16_467
Fe2 Si5 Si4 130.60(9) . 16_467
Si4 Si5 Si4 171.0(2) 1_455 16_467
Si4 Si5 Si4 94.59(6) 16_457 16_467
Yb1 Si5 Si4 85.49(12) 1_455 1_465
Si5 Si5 Si4 72.58(11) 3_565 1_465
Si5 Si5 Si4 115.81(11) 2_665 1_465
Si5 Si5 Si4 107.42(11) 3_455 1_465
Si5 Si5 Si4 64.19(11) 2_565 1_465
Fe2 Si5 Si4 130.60(9) 16_557 1_465
Fe2 Si5 Si4 53.88(3) . 1_465
Si4 Si5 Si4 94.59(6) 1_455 1_465
Si4 Si5 Si4 171.0(2) 16_457 1_465
Si4 Si5 Si4 84.70(6) 16_467 1_465
Yb1 Si5 Yb1 136.34(8) 1_455 1_565
Si5 Si5 Yb1 13.66(8) 3_565 1_565
Si5 Si5 Yb1 73.66(8) 2_665 1_565
Si5 Si5 Yb1 166.34(7) 3_455 1_565
Si5 Si5 Yb1 106.34(8) 2_565 1_565
Fe2 Si5 Yb1 73.59(11) 16_557 1_565
Fe2 Si5 Yb1 73.59(11) . 1_565
Si4 Si5 Yb1 124.34(14) 1_455 1_565
Si4 Si5 Yb1 124.34(14) 16_457 1_565
Si4 Si5 Yb1 63.22(5) 16_467 1_565
Si4 Si5 Yb1 63.22(5) 1_465 1_565

loop_
_geom_bond_atom_site_label_1
_geom_bond_atom_site_label_2
_geom_bond_distance
_geom_bond_site_symmetry_2
Yb1 Si5 1.351(6) 3
Yb1 Si5 1.351(6) 1_655
Yb1 Si5 1.351(5) 2_665
Yb1 Si5 2.860(4) 3_665
Yb1 Si5 2.860(4) 2_655
Yb1 Si5 2.860(4) 1_545
Yb1 Si5 2.860(4) 2_765
Yb1 Si5 2.860(4) .
Yb1 Si5 2.860(4) 3_565
Yb1 Si4 2.9113(12) 16_567
Yb1 Si4 2.9113(12) 1_455
Yb1 Si4 2.9113(12) .
Fe2 Si4 2.3115(5) 1_465
Fe2 Si4 2.3115(5) 1_565
Fe2 Si4 2.3115(5) 1_455
Fe2 Si3 2.339(2) 13_666
Fe2 Si5 2.378(2) 3_565
Fe2 Si5 2.378(2) .
Fe2 Si5 2.378(2) 2_665
Fe2 Si3 2.4685(9) 1_455
Fe2 Si3 2.4685(9) 1_565
Fe2 Si3 2.4685(9) .
Fe2 Yb1 3.1611(8) 1_565
Fe2 Yb1 3.1611(8) 1_455
Si3 Fe2 2.339(2) 13_666
Si3 Fe2 2.4685(9) 1_655
Si3 Fe2 2.4685(9) 1_545
Si3 Si4 2.6372(14) .
Si3 Si4 2.6372(14) 1_565
Si3 Si4 2.6372(14) 1_455
Si3 Si3 2.672(2) 13_656
Si3 Si3 2.672(2) 13_766
Si3 Si3 2.672(2) 13_666
Si4 Fe2 2.3115(5) 1_645
Si4 Fe2 2.3115(5) 1_545
Si4 Fe2 2.3115(5) 1_655
Si4 Si3 2.6372(14) 1_545
Si4 Si3 2.6372(14) 1_655
Si4 Si5 2.6871(14) 1_655
Si4 Si5 2.6871(14) 3_655
Si4 Si5 2.6871(14) 2_765
Si4 Si5 2.6871(14) 2_655
Si4 Si5 2.6871(14) 3
Si4 Si5 2.6871(14) 1_645
Si5 Yb1 1.351(5) 1_455
Si5 Si5 1.609(10) 3_565
Si5 Si5 1.609(9) 2_665
Si5 Si5 2.340(10) 3_455
Si5 Si5 2.340(9) 2_565
Si5 Fe2 2.378(2) 16_557
Si5 Si4 2.6871(14) 1_455
Si5 Si4 2.6871(14) 16_457
Si5 Si4 2.6871(14) 16_467
Si5 Si4 2.6871(14) 1_465
Si5 Yb1 2.860(4) 1_565

loop_
_cod_changelog_entry_id
_cod_changelog_entry_author
_cod_changelog_entry_date
_cod_changelog_entry_text
1 'Vaitkus, Antanas' 2023-12-05T13:45:00+02:00
;
 Corrected multiple data names and values by replacing substring 'Yb' with
 substring 'Er', e.g. data name '_reflns_numbyb_total' was changed to
 '_reflns_number_total'. These mistakes were present in the original data file
 and were not introduced as part of the data deposition or curation process.
;
